data_2222996
loop_
_publ_author_name
'Fejfarov\'a, Karla'
'Dehno Khalaji, Aliakbar'
'Du\<sek, Michal'

_publ_section_title
;
 <i>N</i>,<i>N</i>'-Bis(2,3-dimethoxybenzylidene)propane-1,3-diamine
;
_journal_coeditor_code BT5030
_journal_issue 9
_journal_name_full 'Acta Crystallographica Section E'
_journal_page_first o2288
_journal_paper_doi 10.1107/S1600536809031651
_journal_volume 65
_journal_year 2009
_chemical_formula_iupac 'C21 H26 N2 O4'
_chemical_formula_moiety 'C21 H26 N2 O4'
_chemical_formula_sum 'C21 H26 N2 O4'
_chemical_formula_weight 370.4
_chemical_name_systematic
;
<i>N</i>,<i>N</i>'-Bis(2,3-dimethoxybenzylidene)propane-1,3-diamine
;
_space_group_IT_number 33
_symmetry_cell_setting orthorhombic
_symmetry_space_group_name_Hall 'P 2c -2n'
_symmetry_space_group_name_H-M 'P n a 21'
_cell_angle_alpha 90
_cell_angle_beta 90
_cell_angle_gamma 90
_cell_formula_units_Z 4
_cell_length_a 15.3079(3)
_cell_length_b 9.2915(2)
_cell_length_c 13.8059(3)
_cell_measurement_reflns_used 24214
_cell_measurement_temperature 120
_cell_measurement_theta_max 62.3336
_cell_measurement_theta_min 3.1975
_cell_volume 1963.66(7)
_computing_cell_refinement 'CrysAlis Pro (Oxford Diffraction, 2009)'
_computing_data_collection 'CrysAlis Pro (Oxford Diffraction, 2009)'
_computing_data_reduction 'CrysAlis Pro (Oxford Diffraction, 2009)'
_computing_molecular_graphics 'DIAMOND (Brandenburg & Putz, 2005)'
_computing_publication_material 'JANA2006 (Pet\<r\'i\<cek <i>et al.</i>,  2007)'
_computing_structure_refinement 'JANA2006 (Pet\<r\'i\<cek <i>et al.</i>,  2007)'
_computing_structure_solution 'SIR2002 (Burla <i>et al.</i>,  2003)'
_diffrn_ambient_temperature 120
_diffrn_detector_area_resol_mean 20.7567
_diffrn_measured_fraction_theta_full 0.99
_diffrn_measured_fraction_theta_max 0.99
_diffrn_measurement_device 'four-cycle diffractometer'
_diffrn_measurement_device_type
;
Oxford Diffraction Xcalibur diffractometer with an Atlas (Gemini ultra Cu)
detector
;
_diffrn_measurement_method 'Rotation method data acquisition using \w'
_diffrn_radiation_monochromator mirror
_diffrn_radiation_source 'X-ray tube'
_diffrn_radiation_type 'Cu K\a'
_diffrn_radiation_wavelength 1.54184
_diffrn_reflns_av_R_equivalents 0.0211
_diffrn_reflns_av_sigmaI/netI 0.0027
_diffrn_reflns_limit_h_max 17
_diffrn_reflns_limit_h_min -17
_diffrn_reflns_limit_k_max 10
_diffrn_reflns_limit_k_min -10
_diffrn_reflns_limit_l_max 15
_diffrn_reflns_limit_l_min -15
_diffrn_reflns_number 26538
_diffrn_reflns_reduction_process
;
Integration of the CCD images was done by program Crysalis RED
(Oxford diffraction, 2009). The same program was used for indexing of the
crystal shape and absorption correction.
;
_diffrn_reflns_theta_full 62.43
_diffrn_reflns_theta_max 62.43
_diffrn_reflns_theta_min 5.57
_exptl_absorpt_coefficient_mu 0.709
_exptl_absorpt_correction_T_max 0.871
_exptl_absorpt_correction_T_min 0.628
_exptl_absorpt_correction_type multi-scan
_exptl_absorpt_process_details '(CrysAlis Pro; Oxford Diffraction, 2009)'
_exptl_crystal_colour colorless
_exptl_crystal_density_diffrn 1.2527
_exptl_crystal_density_method 'not measured'
_exptl_crystal_description 'irregular shape'
_exptl_crystal_F_000 792
_exptl_crystal_size_max 0.5143
_exptl_crystal_size_mid 0.3111
_exptl_crystal_size_min 0.2022
_refine_diff_density_max 0.10
_refine_diff_density_min -0.09
_refine_ls_extinction_coef 28E2(10)
_refine_ls_extinction_method 'B--C type 1 Lorentzian isotropic (Becker & Coppens, 1974)'
_refine_ls_goodness_of_fit_ref 1.97
_refine_ls_hydrogen_treatment constr
_refine_ls_number_constraints 105
_refine_ls_number_parameters 244
_refine_ls_number_reflns 1623
_refine_ls_number_restraints 0
_refine_ls_R_factor_all 0.0248
_refine_ls_R_factor_gt 0.0248
_refine_ls_shift/su_max 0.0378
_refine_ls_shift/su_mean 0.0083
_refine_ls_structure_factor_coef Fsqd
_refine_ls_weighting_details w=1/[\s^2^(I)+0.0016I^2^]
_refine_ls_weighting_scheme sigma
_refine_ls_wR_factor_gt 0.0767
_refine_ls_wR_factor_ref 0.0767
_reflns_number_gt 1616
_reflns_number_total 1623
_reflns_threshold_expression I>3\s(I)
_cod_data_source_file bt5030.cif
_cod_data_source_block I
_cod_database_code 2222996
_cod_database_fobs_code 2222996

loop_
_symmetry_equiv_pos_site_id
_symmetry_equiv_pos_as_xyz
1 x,y,z
2 -x,-y,z+1/2
3 x+1/2,-y+1/2,z
4 -x+1/2,y+1/2,z+1/2

loop_
_atom_site_type_symbol
_atom_site_label
_atom_site_fract_x
_atom_site_fract_y
_atom_site_fract_z
_atom_site_U_iso_or_equiv
_atom_site_adp_type
_atom_site_calc_flag
_atom_site_refinement_flags
_atom_site_occupancy
_atom_site_disorder_assembly
_atom_site_disorder_group
O O1 0.26797(8) 0.00499(13) 0.18586(12) 0.0306(4) Uani d . 1 . .
O O2 0.18047(7) -0.18392(11) 0.07546(13) 0.0282(3) Uani d . 1 . .
O O3 0.46602(7) 0.01788(12) 0.27381(11) 0.0315(4) Uani d . 1 . .
O O4 0.57090(7) -0.12117(13) 0.40069(13) 0.0348(4) Uani d . 1 . .
N N1 0.22853(8) 0.43567(14) 0.17846(14) 0.0279(4) Uani d . 1 . .
N N2 0.46937(8) 0.45543(14) 0.24531(14) 0.0281(4) Uani d . 1 . .
C C1 0.18698(9) 0.20195(17) 0.11887(15) 0.0239(4) Uani d . 1 . .
C C2 0.20316(10) 0.05443(16) 0.12523(15) 0.0239(4) Uani d . 1 . .
C C3 0.16066(9) -0.04171(17) 0.06289(16) 0.0246(4) Uani d . 1 . .
C C4 0.10498(10) 0.01093(17) -0.00881(15) 0.0274(5) Uani d . 1 . .
C C5 0.09133(10) 0.15967(17) -0.01601(15) 0.0292(5) Uani d . 1 . .
C C6 0.13056(11) 0.25368(17) 0.04693(16) 0.0272(5) Uani d . 1 . .
C C7 0.23004(10) 0.30040(17) 0.18825(14) 0.0246(4) Uani d . 1 . .
C C8 0.27152(10) 0.52016(17) 0.25365(14) 0.0263(5) Uani d . 1 . .
C C9 0.34446(10) 0.61189(16) 0.21099(14) 0.0262(5) Uani d . 1 . .
C C10 0.41895(11) 0.52360(17) 0.16833(15) 0.0277(5) Uani d . 1 . .
C C11 0.47382(10) 0.31972(17) 0.24671(15) 0.0253(5) Uani d . 1 . .
C C12 0.52555(9) 0.24424(17) 0.32177(14) 0.0244(4) Uani d . 1 . .
C C13 0.52359(10) 0.09464(17) 0.32989(15) 0.0249(4) Uani d . 1 . .
C C14 0.57636(10) 0.02498(19) 0.39893(16) 0.0275(5) Uani d . 1 . .
C C15 0.62910(10) 0.10661(19) 0.46004(15) 0.0301(5) Uani d . 1 . .
C C16 0.62956(11) 0.25595(19) 0.45242(15) 0.0303(5) Uani d . 1 . .
C C17 0.57829(10) 0.32443(18) 0.38485(15) 0.0272(5) Uani d . 1 . .
C C18 0.23861(13) -0.0640(2) 0.27226(15) 0.0402(6) Uani d . 1 . .
C C19 0.14018(12) -0.28468(19) 0.01141(16) 0.0327(5) Uani d . 1 . .
C C20 0.50416(12) -0.0730(2) 0.20153(18) 0.0396(6) Uani d . 1 . .
C C21 0.62707(12) -0.1948(2) 0.46665(17) 0.0400(6) Uani d . 1 . .
H H4 0.076366 -0.053919 -0.052675 0.0329 Uiso d . 1 . .
H H5 0.053814 0.196398 -0.065946 0.035 Uiso d . 1 . .
H H6 0.119366 0.355051 0.041722 0.0327 Uiso d . 1 . .
H H7 0.260269 0.26004 0.242784 0.0295 Uiso d . 1 . .
H H8a 0.295303 0.456715 0.301782 0.0315 Uiso d . 1 . .
H H8b 0.229431 0.581308 0.284681 0.0315 Uiso d . 1 . .
H H9a 0.32086 0.674064 0.162003 0.0314 Uiso d . 1 . .
H H9b 0.366972 0.675138 0.259983 0.0314 Uiso d . 1 . .
H H10a 0.395548 0.450955 0.126235 0.0333 Uiso d . 1 . .
H H10b 0.456428 0.58522 0.131065 0.0333 Uiso d . 1 . .
H H11 0.443276 0.264808 0.198515 0.0303 Uiso d . 1 . .
H H15 0.66515 0.059858 0.507446 0.0361 Uiso d . 1 . .
H H16 0.666035 0.31172 0.494737 0.0364 Uiso d . 1 . .
H H17 0.5786 0.427575 0.380869 0.0327 Uiso d . 1 . .
H H18a 0.288071 -0.09841 0.308189 0.0482 Uiso d . 1 . .
H H18b 0.206536 0.003592 0.311013 0.0482 Uiso d . 1 . .
H H18c 0.201483 -0.14353 0.255709 0.0482 Uiso d . 1 . .
H H19a 0.156576 -0.380645 0.029678 0.0393 Uiso d . 1 . .
H H19b 0.077848 -0.274903 0.015211 0.0393 Uiso d . 1 . .
H H19c 0.159047 -0.266242 -0.053739 0.0393 Uiso d . 1 . .
H H20a 0.4592 -0.108672 0.159426 0.0475 Uiso d . 1 . .
H H20b 0.545747 -0.018776 0.164399 0.0475 Uiso d . 1 . .
H H20c 0.533122 -0.15241 0.23229 0.0475 Uiso d . 1 . .
H H21a 0.615974 -0.296407 0.463211 0.0479 Uiso d . 1 . .
H H21b 0.686855 -0.176274 0.449786 0.0479 Uiso d . 1 . .
H H21c 0.616154 -0.16141 0.531323 0.0479 Uiso d . 1 . .

loop_
_atom_site_aniso_label
_atom_site_aniso_U_11
_atom_site_aniso_U_22
_atom_site_aniso_U_33
_atom_site_aniso_U_12
_atom_site_aniso_U_13
_atom_site_aniso_U_23
_atom_site_aniso_type_symbol
O1 0.0289(6) 0.0321(7) 0.0309(6) 0.0034(4) -0.0083(5) 0.0007(5) O
O2 0.0280(6) 0.0220(6) 0.0346(6) -0.0006(4) -0.0038(5) -0.0025(5) O
O3 0.0245(6) 0.0338(6) 0.0362(7) -0.0033(4) -0.0073(5) -0.0013(5) O
O4 0.0298(6) 0.0339(6) 0.0405(7) -0.0035(4) -0.0091(5) 0.0143(6) O
N1 0.0261(7) 0.0265(7) 0.0310(8) 0.0016(5) -0.0001(6) -0.0017(6) N
N2 0.0267(7) 0.0287(7) 0.0288(7) 0.0025(5) 0.0028(6) -0.0020(6) N
C1 0.0185(7) 0.0264(8) 0.0268(8) 0.0012(6) 0.0048(6) -0.0005(7) C
C2 0.0185(7) 0.0281(8) 0.0250(8) 0.0017(6) 0.0011(6) -0.0002(6) C
C3 0.0194(7) 0.0245(8) 0.0298(8) -0.0010(5) 0.0052(7) -0.0003(7) C
C4 0.0179(7) 0.0347(9) 0.0297(9) -0.0020(6) 0.0000(7) -0.0032(7) C
C5 0.0225(8) 0.0348(8) 0.0303(10) 0.0045(6) -0.0027(7) 0.0020(7) C
C6 0.0237(8) 0.0259(8) 0.0322(8) 0.0035(6) 0.0025(6) 0.0011(7) C
C7 0.0219(7) 0.0269(8) 0.0250(8) 0.0005(6) 0.0021(6) -0.0006(6) C
C8 0.0286(9) 0.0236(7) 0.0266(8) 0.0038(6) 0.0008(7) -0.0028(7) C
C9 0.0308(8) 0.0219(8) 0.0258(8) 0.0023(6) 0.0002(6) -0.0004(6) C
C10 0.0306(9) 0.0268(8) 0.0257(8) 0.0014(6) 0.0025(7) 0.0002(7) C
C11 0.0214(8) 0.0302(8) 0.0243(8) 0.0007(5) 0.0019(6) -0.0039(7) C
C12 0.0184(7) 0.0313(8) 0.0236(8) 0.0013(5) 0.0046(6) -0.0018(7) C
C13 0.0181(7) 0.0327(8) 0.0241(8) -0.0017(6) 0.0010(6) -0.0002(7) C
C14 0.0213(7) 0.0355(8) 0.0256(8) -0.0001(6) 0.0033(6) 0.0032(7) C
C15 0.0198(7) 0.0461(10) 0.0243(8) 0.0018(7) -0.0018(6) 0.0025(7) C
C16 0.0229(8) 0.0417(9) 0.0264(9) 0.0008(6) 0.0011(6) -0.0086(8) C
C17 0.0195(8) 0.0334(9) 0.0289(9) 0.0016(6) 0.0038(6) -0.0073(7) C
C18 0.0560(12) 0.0369(10) 0.0277(9) 0.0151(8) 0.0010(8) 0.0018(7) C
C19 0.0338(9) 0.0256(8) 0.0388(9) -0.0044(7) -0.0058(7) -0.0029(7) C
C20 0.0442(10) 0.0393(9) 0.0352(10) -0.0108(8) -0.0042(8) -0.0069(8) C
C21 0.0356(10) 0.0442(10) 0.0401(10) 0.0030(7) -0.0057(8) 0.0177(9) C

loop_
_atom_type_symbol
_atom_type_scat_dispersion_real
_atom_type_scat_dispersion_imag
_atom_type_scat_source
C 0.018 0.009 'International Tables Vol C tables 4.2.6.8 and 6.1.1.1'
H 0.000 0.000 'International Tables Vol C tables 4.2.6.8 and 6.1.1.1'
N 0.031 0.018 'International Tables Vol C tables 4.2.6.8 and 6.1.1.1'
O 0.049 0.032 'International Tables Vol C tables 4.2.6.8 and 6.1.1.1'

loop_
_geom_angle_atom_site_label_1
_geom_angle_atom_site_label_2
_geom_angle_atom_site_label_3
_geom_angle_site_symmetry_1
_geom_angle_site_symmetry_2
_geom_angle_site_symmetry_3
_geom_angle
_geom_angle_publ_flag
C2 O1 C18 . . . 115.54(13) ?
C3 O2 C19 . . . 117.35(15) ?
C13 O3 C20 . . . 115.95(13) ?
C14 O4 C21 . . . 116.94(15) ?
C7 N1 C8 . . . 116.79(16) ?
C10 N2 C11 . . . 118.25(16) ?
C2 C1 C6 . . . 119.40(16) ?
C2 C1 C7 . . . 119.17(16) ?
C6 C1 C7 . . . 121.43(14) ?
O1 C2 C1 . . . 119.59(15) ?
O1 C2 C3 . . . 119.70(13) ?
C1 C2 C3 . . . 120.35(16) ?
O2 C3 C2 . . . 115.82(16) ?
O2 C3 C4 . . . 124.38(16) ?
C2 C3 C4 . . . 119.75(14) ?
C3 C4 C5 . . . 119.16(16) ?
C3 C4 H4 . . . 120.42 ?
C5 C4 H4 . . . 120.4205 ?
C4 C5 C6 . . . 121.22(17) ?
C4 C5 H5 . . . 119.3896 ?
C6 C5 H5 . . . 119.3903 ?
C1 C6 C5 . . . 120.05(15) ?
C1 C6 H6 . . . 119.9753 ?
C5 C6 H6 . . . 119.9765 ?
N1 C7 C1 . . . 122.50(17) ?
N1 C7 H7 . . . 118.7511 ?
C1 C7 H7 . . . 118.7506 ?
N1 C8 C9 . . . 110.91(16) ?
N1 C8 H8a . . . 109.4708 ?
N1 C8 H8b . . . 109.4707 ?
C9 C8 H8a . . . 109.4715 ?
C9 C8 H8b . . . 109.4712 ?
H8a C8 H8b . . . 107.9975 ?
C8 C9 C10 . . . 113.38(13) ?
C8 C9 H9a . . . 109.4711 ?
C8 C9 H9b . . . 109.471 ?
C10 C9 H9a . . . 109.4708 ?
C10 C9 H9b . . . 109.4724 ?
H9a C9 H9b . . . 105.2553 ?
N2 C10 C9 . . . 110.39(16) ?
N2 C10 H10a . . . 109.4708 ?
N2 C10 H10b . . . 109.4703 ?
C9 C10 H10a . . . 109.472 ?
C9 C10 H10b . . . 109.4717 ?
H10a C10 H10b . . . 108.5415 ?
N2 C11 C12 . . . 120.82(17) ?
N2 C11 H11 . . . 119.5897 ?
C12 C11 H11 . . . 119.5889 ?
C11 C12 C13 . . . 121.11(15) ?
C11 C12 C17 . . . 119.41(14) ?
C13 C12 C17 . . . 119.48(16) ?
O3 C13 C12 . . . 119.09(15) ?
O3 C13 C14 . . . 120.77(15) ?
C12 C13 C14 . . . 120.03(16) ?
O4 C14 C13 . . . 115.84(16) ?
O4 C14 C15 . . . 124.64(17) ?
C13 C14 C15 . . . 119.52(16) ?
C14 C15 C16 . . . 120.02(17) ?
C14 C15 H15 . . . 119.9905 ?
C16 C15 H15 . . . 119.9904 ?
C15 C16 C17 . . . 120.65(17) ?
C15 C16 H16 . . . 119.6771 ?
C17 C16 H16 . . . 119.6769 ?
C12 C17 C16 . . . 120.28(15) ?
C12 C17 H17 . . . 119.8593 ?
C16 C17 H17 . . . 119.8611 ?
O1 C18 H18a . . . 109.4709 ?
O1 C18 H18b . . . 109.4711 ?
O1 C18 H18c . . . 109.4709 ?
H18a C18 H18b . . . 109.4714 ?
H18a C18 H18c . . . 109.4717 ?
H18b C18 H18c . . . 109.4712 ?
O2 C19 H19a . . . 109.4712 ?
O2 C19 H19b . . . 109.4713 ?
O2 C19 H19c . . . 109.4707 ?
H19a C19 H19b . . . 109.4714 ?
H19a C19 H19c . . . 109.4716 ?
H19b C19 H19c . . . 109.4711 ?
O3 C20 H20a . . . 109.4712 ?
O3 C20 H20b . . . 109.4716 ?
O3 C20 H20c . . . 109.4718 ?
H20a C20 H20b . . . 109.471 ?
H20a C20 H20c . . . 109.4707 ?
H20b C20 H20c . . . 109.4711 ?
O4 C21 H21a . . . 109.4718 ?
O4 C21 H21b . . . 109.4707 ?
O4 C21 H21c . . . 109.4713 ?
H21a C21 H21b . . . 109.4709 ?
H21a C21 H21c . . . 109.4715 ?
H21b C21 H21c . . . 109.4711 ?

loop_
_geom_bond_atom_site_label_1
_geom_bond_atom_site_label_2
_geom_bond_site_symmetry_1
_geom_bond_site_symmetry_2
_geom_bond_distance
_geom_bond_publ_flag
O1 C2 . . 1.377(2) .
O1 C18 . . 1.427(2) .
O2 C3 . . 1.3668(18) .
O2 C19 . . 1.428(2) .
O3 C13 . . 1.373(2) .
O3 C20 . . 1.432(3) .
O4 C14 . . 1.361(2) .
O4 C21 . . 1.427(3) .
N1 C7 . . 1.264(2) .
N1 C8 . . 1.458(2) .
N2 C10 . . 1.458(2) .
N2 C11 . . 1.263(2) .
C1 C2 . . 1.396(2) .
C1 C6 . . 1.401(3) .
C1 C7 . . 1.479(2) .
C2 C3 . . 1.401(2) .
C3 C4 . . 1.395(3) .
C4 C5 . . 1.401(2) .
C4 H4 . . 0.96 ?
C5 C6 . . 1.371(3) .
C5 H5 . . 0.96 ?
C6 H6 . . 0.96 ?
C7 H7 . . 0.96 ?
C8 C9 . . 1.523(2) .
C8 H8a . . 0.96 ?
C8 H8b . . 0.96 ?
C9 C10 . . 1.523(2) .
C9 H9a . . 0.96 ?
C9 H9b . . 0.96 ?
C10 H10a . . 0.96 ?
C10 H10b . . 0.96 ?
C11 C12 . . 1.481(3) .
C11 H11 . . 0.96 ?
C12 C13 . . 1.395(2) .
C12 C17 . . 1.402(2) .
C13 C14 . . 1.407(3) .
C14 C15 . . 1.392(3) .
C15 C16 . . 1.392(2) .
C15 H15 . . 0.96 ?
C16 C17 . . 1.375(3) .
C16 H16 . . 0.96 ?
C17 H17 . . 0.96 ?
C18 H18a . . 0.96 ?
C18 H18b . . 0.96 ?
C18 H18c . . 0.96 ?
C19 H19a . . 0.96 ?
C19 H19b . . 0.96 ?
C19 H19c . . 0.96 ?
C20 H20a . . 0.96 ?
C20 H20b . . 0.96 ?
C20 H20c . . 0.96 ?
C21 H21a . . 0.96 ?
C21 H21b . . 0.96 ?
C21 H21c . . 0.96 ?

loop_
_geom_hbond_atom_site_label_D
_geom_hbond_atom_site_label_H
_geom_hbond_atom_site_label_A
_geom_hbond_site_symmetry_D
_geom_hbond_site_symmetry_H
_geom_hbond_site_symmetry_A
_geom_hbond_distance_DH
_geom_hbond_distance_HA
_geom_hbond_distance_DA
_geom_hbond_angle_DHA
_geom_hbond_publ_flag
C5 H5 O4 . . 4_554 0.96 2.59 3.411(2) 143 y

loop_
_cod_related_entry_id
_cod_related_entry_database
_cod_related_entry_code
1 ChemSpider 226132
